data_7003294
loop_
_publ_author_name
'Kirchmann, Marius'
'Wesemann, Lars'

_publ_section_title
;
 Amino-closo-dodecaborate---a new ligand in coordination chemistry
;
_journal_issue 4
_journal_name_full 'Dalton Transactions'
_journal_page_first 444
_journal_page_last 446
_journal_paper_doi 10.1039/b715305h
_journal_year 2008
_chemical_formula_moiety 'C36 H43 B12 Cl N P2 Ru, C13 H30 N, C H2 Cl2'
_chemical_formula_sum 'C50 H75 B12 Cl3 N2 P2 Ru'
_chemical_formula_weight 1103.20
_chemical_name_systematic
;
?
;
_space_group_IT_number 2
_symmetry_cell_setting triclinic
_symmetry_space_group_name_Hall '-P 1'
_symmetry_space_group_name_H-M 'P -1'
_atom_sites_solution_hydrogens geom
_atom_sites_solution_primary direct
_atom_sites_solution_secondary difmap
_audit_creation_method SHELXL-97
_cell_angle_alpha 79.964(5)
_cell_angle_beta 85.277(5)
_cell_angle_gamma 85.271(5)
_cell_formula_units_Z 2
_cell_length_a 10.1464(6)
_cell_length_b 16.2652(11)
_cell_length_c 17.3577(11)
_cell_measurement_temperature 173(2)
_cell_volume 2804.4(3)
_computing_cell_refinement 'STOE X-Area'
_computing_data_collection 'STOE X-Area'
_computing_data_reduction 'STOE X-Area'
_computing_molecular_graphics 'ORTEP 3'
_computing_publication_material 'SHELXL-97 (Sheldrick, 1997)'
_computing_structure_refinement 'SHELXL-97 (Sheldrick, 1997)'
_computing_structure_solution 'SHELXS-97 (Sheldrick, 1997)'
_diffrn_ambient_temperature 173(2)
_diffrn_measured_fraction_theta_full 0.971
_diffrn_measured_fraction_theta_max 0.971
_diffrn_measurement_device_type 'STOE IPDS 2T'
_diffrn_measurement_method \w-scans
_diffrn_radiation_monochromator graphite
_diffrn_radiation_source 'fine-focus sealed tube'
_diffrn_radiation_type MoK\a
_diffrn_radiation_wavelength 0.71073
_diffrn_reflns_av_R_equivalents 0.0543
_diffrn_reflns_av_sigmaI/netI 0.0394
_diffrn_reflns_limit_h_max 12
_diffrn_reflns_limit_h_min -13
_diffrn_reflns_limit_k_max 22
_diffrn_reflns_limit_k_min -22
_diffrn_reflns_limit_l_max 23
_diffrn_reflns_limit_l_min -23
_diffrn_reflns_number 52899
_diffrn_reflns_theta_full 29.30
_diffrn_reflns_theta_max 29.30
_diffrn_reflns_theta_min 3.15
_exptl_absorpt_coefficient_mu 0.516
_exptl_absorpt_correction_type none
_exptl_crystal_colour orange-red
_exptl_crystal_density_diffrn 1.306
_exptl_crystal_density_method 'not measured'
_exptl_crystal_description bloc
_exptl_crystal_F_000 1148
_exptl_crystal_size_max 0.2
_exptl_crystal_size_mid 0.15
_exptl_crystal_size_min 0.1
_refine_diff_density_max 1.938
_refine_diff_density_min -1.164
_refine_diff_density_rms 0.086
_refine_ls_extinction_method none
_refine_ls_goodness_of_fit_ref 1.022
_refine_ls_hydrogen_treatment constr
_refine_ls_matrix_type full
_refine_ls_number_parameters 634
_refine_ls_number_reflns 14887
_refine_ls_number_restraints 167
_refine_ls_restrained_S_all 1.028
_refine_ls_R_factor_all 0.0632
_refine_ls_R_factor_gt 0.0493
_refine_ls_shift/su_max 0.007
_refine_ls_shift/su_mean 0.000
_refine_ls_structure_factor_coef Fsqd
_refine_ls_weighting_details 'calc w=1/[\s^2^(Fo^2^)+(0.0535P)^2^+4.7879P] where P=(Fo^2^+2Fc^2^)/3'
_refine_ls_weighting_scheme calc
_refine_ls_wR_factor_gt 0.1151
_refine_ls_wR_factor_ref 0.1235
_reflns_number_gt 12458
_reflns_number_total 14887
_reflns_threshold_expression >2sigma(I)
_cod_data_source_file b715305h.txt
_cod_data_source_block compound_2
_cod_database_code 7003294

loop_
_symmetry_equiv_pos_as_xyz
'x, y, z'
'-x, -y, -z'

loop_
_atom_site_label
_atom_site_type_symbol
_atom_site_fract_x
_atom_site_fract_y
_atom_site_fract_z
_atom_site_U_iso_or_equiv
_atom_site_adp_type
_atom_site_occupancy
_atom_site_symmetry_multiplicity
_atom_site_calc_flag
_atom_site_refinement_flags
_atom_site_disorder_assembly
_atom_site_disorder_group
Ru Ru 0.830564(19) 0.198773(13) 0.197854(12) 0.01875(6) Uani 1 1 d . . .
Cl1 Cl 1.01973(6) 0.11174(5) 0.16278(4) 0.02895(14) Uani 1 1 d . . .
P2 P 0.75502(6) 0.23284(4) 0.07698(4) 0.02002(13) Uani 1 1 d . . .
P1 P 0.69882(7) 0.08869(4) 0.24489(4) 0.02286(13) Uani 1 1 d . . .
N1 N 0.9683(2) 0.29789(16) 0.18091(14) 0.0268(5) Uani 1 1 d . . .
H1A H 1.0537 0.2783 0.1839 0.032 Uiso 1 1 calc R . .
H1B H 0.9579 0.3351 0.1366 0.032 Uiso 1 1 calc R . .
C220 C 0.7621(3) 0.16430(17) 0.00337(15) 0.0231(5) Uani 1 1 d . . .
C221 C 0.7038(3) 0.1953(2) -0.06722(17) 0.0329(6) Uani 1 1 d . . .
H221 H 0.6571 0.2474 -0.0739 0.040 Uiso 1 1 calc R . .
C222 C 0.7157(4) 0.1484(2) -0.12702(18) 0.0404(8) Uani 1 1 d . . .
H222 H 0.6763 0.1691 -0.1737 0.048 Uiso 1 1 calc R . .
C223 C 0.7854(3) 0.0711(2) -0.11810(19) 0.0388(7) Uani 1 1 d . . .
H223 H 0.7933 0.0400 -0.1586 0.047 Uiso 1 1 calc R . .
C225 C 0.8316(3) 0.08713(19) 0.01203(17) 0.0290(6) Uani 1 1 d . . .
H225 H 0.8710 0.0661 0.0586 0.035 Uiso 1 1 calc R . .
C210 C 0.5808(2) 0.27285(17) 0.08108(15) 0.0226(5) Uani 1 1 d . . .
C215 C 0.4808(3) 0.22540(18) 0.06640(16) 0.0269(5) Uani 1 1 d . . .
H215 H 0.5028 0.1751 0.0484 0.032 Uiso 1 1 calc R . .
C214 C 0.3478(3) 0.2523(2) 0.07839(18) 0.0328(6) Uani 1 1 d . . .
H214 H 0.2816 0.2195 0.0695 0.039 Uiso 1 1 calc R . .
C213 C 0.3147(3) 0.3278(2) 0.1035(2) 0.0359(7) Uani 1 1 d . . .
H213 H 0.2261 0.3466 0.1101 0.043 Uiso 1 1 calc R . .
C212 C 0.4129(3) 0.3753(2) 0.11867(19) 0.0341(6) Uani 1 1 d . . .
H212 H 0.3902 0.4259 0.1360 0.041 Uiso 1 1 calc R . .
C110 C 0.5200(3) 0.10802(18) 0.26850(16) 0.0265(5) Uani 1 1 d . . .
C115 C 0.4371(3) 0.0416(2) 0.2877(2) 0.0375(7) Uani 1 1 d . . .
H11E H 0.4730 -0.0131 0.2890 0.045 Uiso 1 1 calc R . .
C120 C 0.7560(3) 0.03217(18) 0.33944(16) 0.0283(6) Uani 1 1 d . . .
C100 C 0.6993(3) 0.00398(18) 0.18704(17) 0.0299(6) Uani 1 1 d . . .
C211 C 0.5456(3) 0.34809(18) 0.10831(17) 0.0283(6) Uani 1 1 d . . .
H211 H 0.6111 0.3801 0.1195 0.034 Uiso 1 1 calc R . .
C200 C 0.8481(3) 0.31584(17) 0.01608(15) 0.0244(5) Uani 1 1 d . . .
C201 C 0.9839(3) 0.2959(2) 0.00177(17) 0.0305(6) Uani 1 1 d . . .
H201 H 1.0213 0.2441 0.0245 0.037 Uiso 1 1 calc R . .
C202 C 1.0629(3) 0.3521(2) -0.04550(19) 0.0387(7) Uani 1 1 d . . .
H202 H 1.1530 0.3380 -0.0541 0.046 Uiso 1 1 calc R . .
C203 C 1.0093(4) 0.4287(3) -0.0799(2) 0.0484(9) Uani 1 1 d . . .
H203 H 1.0626 0.4667 -0.1116 0.058 Uiso 1 1 calc R . .
C114 C 0.3022(3) 0.0563(3) 0.3048(2) 0.0436(8) Uani 1 1 d . . .
H11D H 0.2488 0.0114 0.3172 0.052 Uiso 1 1 calc R . .
C121 C 0.6722(3) 0.0195(2) 0.40717(18) 0.0372(7) Uani 1 1 d . . .
H121 H 0.5838 0.0396 0.4059 0.045 Uiso 1 1 calc R . .
C105 C 0.5963(3) 0.0016(2) 0.13863(18) 0.0353(6) Uani 1 1 d . . .
H10E H 0.5252 0.0416 0.1378 0.042 Uiso 1 1 calc R . .
C101 C 0.8055(4) -0.0559(2) 0.1856(2) 0.0415(8) Uani 1 1 d . . .
H10A H 0.8752 -0.0554 0.2171 0.050 Uiso 1 1 calc R . .
C224 C 0.8432(3) 0.0404(2) -0.04857(19) 0.0365(7) Uani 1 1 d . . .
H224 H 0.8900 -0.0117 -0.0422 0.044 Uiso 1 1 calc R . .
C204 C 0.8752(4) 0.4485(2) -0.0669(3) 0.0553(10) Uani 1 1 d . . .
H204 H 0.8383 0.5000 -0.0906 0.066 Uiso 1 1 calc R . .
C205 C 0.7947(3) 0.3929(2) -0.0191(2) 0.0403(7) Uani 1 1 d . . .
H205 H 0.7047 0.4074 -0.0106 0.048 Uiso 1 1 calc R . .
C104 C 0.5992(4) -0.0596(2) 0.0919(2) 0.0491(9) Uani 1 1 d . . .
H10D H 0.5293 -0.0612 0.0609 0.059 Uiso 1 1 calc R . .
C102 C 0.8087(5) -0.1162(2) 0.1378(3) 0.0578(11) Uani 1 1 d . . .
H10B H 0.8807 -0.1554 0.1370 0.069 Uiso 1 1 calc R . .
C103 C 0.7051(5) -0.1181(3) 0.0914(3) 0.0605(12) Uani 1 1 d . . .
H10C H 0.7069 -0.1590 0.0598 0.073 Uiso 1 1 calc R . .
C122 C 0.7203(4) -0.0235(3) 0.4772(2) 0.0469(9) Uani 1 1 d . . .
H122 H 0.6635 -0.0316 0.5224 0.056 Uiso 1 1 calc R . .
C123 C 0.8505(4) -0.0539(3) 0.4802(2) 0.0488(9) Uani 1 1 d . . .
H123 H 0.8811 -0.0838 0.5268 0.059 Uiso 1 1 calc R . .
C125 C 0.8897(3) 0.0041(2) 0.34422(18) 0.0341(6) Uani 1 1 d . . .
H125 H 0.9485 0.0151 0.3003 0.041 Uiso 1 1 calc R . .
C124 C 0.9356(4) -0.0399(2) 0.4139(2) 0.0421(8) Uani 1 1 d . . .
H124 H 1.0239 -0.0600 0.4158 0.051 Uiso 1 1 calc R . .
C111 C 0.4624(3) 0.1884(2) 0.26851(16) 0.0286(6) Uani 1 1 d . . .
H11A H 0.5149 0.2338 0.2564 0.034 Uiso 1 1 calc R . .
C112 C 0.3267(3) 0.2019(2) 0.28639(17) 0.0333(6) Uani 1 1 d . . .
H11B H 0.2899 0.2562 0.2866 0.040 Uiso 1 1 calc R . .
C113 C 0.2467(3) 0.1359(2) 0.30372(18) 0.0382(7) Uani 1 1 d . . .
H11C H 0.1559 0.1453 0.3145 0.046 Uiso 1 1 calc R . .
B102 B 0.7464(3) 0.29962(19) 0.27245(17) 0.0222(5) Uani 1 1 d . . .
H102 H 0.7007 0.2689 0.2306 0.027 Uiso 1 1 calc R . .
B101 B 0.9102(3) 0.3303(2) 0.25380(18) 0.0244(6) Uani 1 1 d . . .
B103 B 0.8681(3) 0.2458(2) 0.32904(18) 0.0271(6) Uani 1 1 d . . .
H103 H 0.9025 0.1808 0.3247 0.033 Uiso 1 1 calc R . .
B104 B 0.9800(3) 0.3196(2) 0.3448(2) 0.0309(7) Uani 1 1 d . . .
H104 H 1.0863 0.3030 0.3515 0.037 Uiso 1 1 calc R . .
B108 B 0.7087(3) 0.2690(2) 0.37341(18) 0.0289(6) Uani 1 1 d . . .
H108 H 0.6405 0.2206 0.3984 0.035 Uiso 1 1 calc R . .
B110 B 0.8863(3) 0.3903(3) 0.3983(2) 0.0371(8) Uani 1 1 d . . .
H110 H 0.9321 0.4203 0.4406 0.044 Uiso 1 1 calc R . .
B111 B 0.7599(3) 0.4440(2) 0.3394(2) 0.0353(8) Uani 1 1 d . . .
H111 H 0.7232 0.5089 0.3431 0.042 Uiso 1 1 calc R . .
B112 B 0.7202(3) 0.3596(3) 0.4153(2) 0.0368(8) Uani 1 1 d . . .
H112 H 0.6585 0.3700 0.4683 0.044 Uiso 1 1 calc R . .
B105 B 0.9223(3) 0.4205(2) 0.2957(2) 0.0316(7) Uani 1 1 d . . .
H105 H 0.9904 0.4692 0.2714 0.038 Uiso 1 1 calc R . .
B106 B 0.7768(3) 0.4064(2) 0.2487(2) 0.0277(6) Uani 1 1 d . . .
H106 H 0.7520 0.4458 0.1929 0.033 Uiso 1 1 calc R . .
B107 B 0.6496(3) 0.3698(2) 0.3226(2) 0.0297(6) Uani 1 1 d . . .
H107 H 0.5437 0.3861 0.3147 0.036 Uiso 1 1 calc R . .
B109 B 0.8559(3) 0.2814(3) 0.4198(2) 0.0352(7) Uani 1 1 d . . .
H109 H 0.8826 0.2410 0.4747 0.042 Uiso 1 1 calc R . .
N2 N 0.2875(4) 0.3092(2) 0.5333(2) 0.0599(10) Uani 1 1 d D . .
C20 C 0.3223(7) 0.2589(3) 0.4671(3) 0.0859(19) Uani 1 1 d . B .
H20A H 0.2495 0.2647 0.4341 0.129 Uiso 1 1 calc R . .
H20B H 0.3395 0.2009 0.4890 0.129 Uiso 1 1 calc R . .
H20C H 0.3998 0.2793 0.4367 0.129 Uiso 1 1 calc R . .
C29 C 0.4025(5) 0.2986(3) 0.5839(3) 0.0595(11) Uani 1 1 d DU A .
H29A H 0.3915 0.3408 0.6175 0.071 Uiso 0.771(9) 1 calc PR A 1
H29B H 0.4832 0.3083 0.5505 0.071 Uiso 0.771(9) 1 calc PR A 1
H29C H 0.4619 0.3413 0.5602 0.071 Uiso 0.229(9) 1 d PR A 2
H29D H 0.3683 0.3131 0.6340 0.071 Uiso 0.229(9) 1 d PR A 2
C21 C 0.1653(6) 0.2780(4) 0.5754(3) 0.0795(16) Uani 1 1 d U B 2
H21A H 0.1798 0.2181 0.5925 0.095 Uiso 1 1 calc R B 2
H21B H 0.0958 0.2868 0.5391 0.095 Uiso 1 1 calc R B 2
C22 C 0.1172(6) 0.3180(4) 0.6460(4) 0.0822(16) Uani 1 1 d U B 2
H22A H 0.0974 0.3775 0.6293 0.099 Uiso 1 1 calc R B 2
H22B H 0.1866 0.3110 0.6823 0.099 Uiso 1 1 calc R B 2
C23 C -0.0085(7) 0.2781(4) 0.6880(4) 0.098(2) Uani 1 1 d U B 2
H23A H -0.0807 0.2897 0.6535 0.118 Uiso 1 1 calc R B 2
H23B H 0.0087 0.2179 0.7005 0.118 Uiso 1 1 calc R B 2
C24 C -0.0482(8) 0.3130(4) 0.7631(4) 0.109(2) Uani 1 1 d U B 2
H24A H -0.1260 0.2877 0.7886 0.164 Uiso 1 1 calc R B 2
H24B H -0.0665 0.3725 0.7507 0.164 Uiso 1 1 calc R B 2
H24C H 0.0229 0.3009 0.7975 0.164 Uiso 1 1 calc R B 2
Cl2A Cl 0.5998(3) 0.69498(17) 0.18800(13) 0.0875(8) Uiso 0.771(8) 1 d PD C 1
Cl2C Cl 0.5763(2) 0.57620(11) 0.08240(12) 0.0556(5) Uiso 0.771(8) 1 d PD C 1
Cl2B Cl 0.6575(12) 0.6705(6) 0.1934(5) 0.092(3) Uiso 0.229(8) 1 d PD C 2
Cl2D Cl 0.5401(8) 0.5866(4) 0.1020(4) 0.0592(17) Uiso 0.229(8) 1 d PD C 2
C2 C 0.5687(7) 0.5949(4) 0.1810(4) 0.099(2) Uiso 1 1 d D . .
H2A H 0.4813 0.5835 0.2056 0.118 Uiso 0.771(8) 1 calc PR C 1
H2B H 0.6327 0.5564 0.2097 0.118 Uiso 0.771(8) 1 calc PR C 1
H2C H 0.6228 0.5484 0.2043 0.118 Uiso 0.229(8) 1 d PR C 2
H2D H 0.4825 0.5953 0.2083 0.118 Uiso 0.229(8) 1 d PR C 2
C30A C 0.4188(6) 0.2095(3) 0.6366(3) 0.0522(14) Uani 0.771(9) 1 d PDU A 1
H30A H 0.3492 0.2045 0.6786 0.063 Uiso 0.771(9) 1 calc PR A 1
H30B H 0.4103 0.1667 0.6052 0.063 Uiso 0.771(9) 1 calc PR A 1
C31A C 0.5536(6) 0.1962(4) 0.6715(3) 0.0583(16) Uani 0.771(9) 1 d PDU A 1
H31A H 0.5690 0.2468 0.6908 0.070 Uiso 0.771(9) 1 calc PR A 1
H31B H 0.5478 0.1518 0.7166 0.070 Uiso 0.771(9) 1 calc PR A 1
C31B C 0.6058(16) 0.2572(8) 0.6263(14) 0.076(5) Uani 0.229(9) 1 d PDU A 2
H31C H 0.6437 0.3033 0.5906 0.091 Uiso 0.229(9) 1 calc PR A 2
H31D H 0.5926 0.2691 0.6793 0.091 Uiso 0.229(9) 1 calc PR A 2
C30B C 0.4861(18) 0.2250(10) 0.5974(12) 0.059(4) Uani 0.229(9) 1 d PDU A 2
H30C H 0.5088 0.2022 0.5496 0.071 Uiso 0.229(9) 1 calc PR A 2
H30D H 0.4462 0.1828 0.6368 0.071 Uiso 0.229(9) 1 calc PR A 2
C32 C 0.6730(7) 0.1750(5) 0.6204(5) 0.113(2) Uani 1 1 d DU . .
H32A H 0.7503 0.1686 0.6499 0.136 Uiso 0.771(9) 1 calc PR A 1
H32B H 0.6833 0.2191 0.5762 0.136 Uiso 0.771(9) 1 calc PR A 1
H32C H 0.6622 0.1236 0.6024 0.136 Uiso 0.771(9) 1 calc PR A 1
H32E H 0.7621 0.1755 0.6351 0.136 Uiso 0.229(9) 1 d PR A 2
H32F H 0.6748 0.1645 0.5676 0.136 Uiso 0.229(9) 1 d PR A 2
H32G H 0.6286 0.1317 0.6552 0.136 Uiso 0.229(9) 1 d PR A 2
C25A C 0.2316(7) 0.3969(4) 0.5018(4) 0.0495(19) Uiso 0.606(11) 1 d PD B 1
H25A H 0.1491 0.3941 0.4781 0.059 Uiso 0.606(11) 1 calc PR B 1
H25B H 0.2134 0.4285 0.5444 0.059 Uiso 0.606(11) 1 calc PR B 1
C26A C 0.3288(13) 0.4390(8) 0.4426(8) 0.119(5) Uiso 0.606(11) 1 d PD B 1
H26A H 0.3609 0.4036 0.4045 0.143 Uiso 0.606(11) 1 calc PR B 1
H26B H 0.4035 0.4544 0.4671 0.143 Uiso 0.606(11) 1 calc PR B 1
C25B C 0.3144(10) 0.4033(5) 0.4961(5) 0.040(2) Uiso 0.394(11) 1 d PD B 2
H25C H 0.2963 0.4390 0.5355 0.048 Uiso 0.394(11) 1 calc PR B 2
H25D H 0.4063 0.4069 0.4763 0.048 Uiso 0.394(11) 1 calc PR B 2
C26B C 0.2258(16) 0.4307(8) 0.4311(8) 0.081(5) Uiso 0.394(11) 1 d PD B 2
H26C H 0.1344 0.4221 0.4497 0.098 Uiso 0.394(11) 1 calc PR B 2
H26D H 0.2495 0.3987 0.3891 0.098 Uiso 0.394(11) 1 calc PR B 2
C27 C 0.2423(7) 0.5214(4) 0.4020(4) 0.0938(18) Uiso 1 1 d D . .
H27A H 0.1642 0.5073 0.3797 0.113 Uiso 0.606(11) 1 calc PR B 1
H27B H 0.2173 0.5606 0.4378 0.113 Uiso 0.606(11) 1 calc PR B 1
H27C H 0.1579 0.5439 0.3819 0.113 Uiso 0.394(11) 1 d PR B 2
H27D H 0.2529 0.5472 0.4472 0.113 Uiso 0.394(11) 1 d PR B 2
C28 C 0.3398(10) 0.5499(7) 0.3450(6) 0.160(4) Uiso 1 1 d D B .
H28A H 0.3055 0.5994 0.3121 0.192 Uiso 0.606(11) 1 calc PR B 1
H28B H 0.3662 0.5073 0.3138 0.192 Uiso 0.606(11) 1 calc PR B 1
H28C H 0.4150 0.5627 0.3698 0.192 Uiso 0.606(11) 1 calc PR B 1
H28E H 0.3339 0.6099 0.3324 0.192 Uiso 0.394(11) 1 d PR B 2
H28F H 0.3279 0.5268 0.2990 0.192 Uiso 0.394(11) 1 d PR B 2
H28G H 0.4253 0.5306 0.3637 0.192 Uiso 0.394(11) 1 d PR B 2

loop_
_atom_site_aniso_label
_atom_site_aniso_U_11
_atom_site_aniso_U_22
_atom_site_aniso_U_33
_atom_site_aniso_U_23
_atom_site_aniso_U_13
_atom_site_aniso_U_12
Ru 0.01371(9) 0.02430(10) 0.02031(9) -0.00953(7) -0.00185(6) -0.00055(7)
Cl1 0.0204(3) 0.0384(4) 0.0307(3) -0.0161(3) -0.0050(2) 0.0072(3)
P2 0.0160(3) 0.0238(3) 0.0218(3) -0.0082(2) -0.0028(2) 0.0005(2)
P1 0.0195(3) 0.0251(3) 0.0253(3) -0.0066(2) -0.0038(2) -0.0018(3)
N1 0.0200(10) 0.0383(13) 0.0257(11) -0.0141(9) 0.0024(8) -0.0094(10)
C220 0.0209(11) 0.0291(13) 0.0213(11) -0.0095(10) -0.0015(9) -0.0022(10)
C221 0.0389(16) 0.0344(15) 0.0268(13) -0.0089(11) -0.0089(11) 0.0045(13)
C222 0.0475(19) 0.0504(19) 0.0261(14) -0.0137(13) -0.0133(13) 0.0065(16)
C223 0.0379(16) 0.0519(19) 0.0328(15) -0.0257(14) -0.0064(12) 0.0037(14)
C225 0.0252(13) 0.0361(15) 0.0283(13) -0.0135(11) -0.0062(10) 0.0049(11)
C210 0.0161(11) 0.0277(12) 0.0243(12) -0.0057(10) -0.0033(9) 0.0007(10)
C215 0.0220(12) 0.0283(13) 0.0314(13) -0.0050(11) -0.0064(10) -0.0030(10)
C214 0.0202(12) 0.0387(16) 0.0394(16) -0.0025(12) -0.0079(11) -0.0045(12)
C213 0.0175(12) 0.0421(17) 0.0463(17) -0.0046(14) -0.0016(11) 0.0022(12)
C212 0.0237(13) 0.0366(16) 0.0429(16) -0.0123(13) -0.0030(12) 0.0051(12)
C110 0.0190(11) 0.0345(14) 0.0268(12) -0.0052(11) -0.0017(9) -0.0064(11)
C115 0.0292(15) 0.0392(17) 0.0447(17) -0.0046(14) -0.0026(13) -0.0105(13)
C120 0.0304(14) 0.0294(13) 0.0264(13) -0.0048(10) -0.0064(10) -0.0044(11)
C100 0.0360(15) 0.0260(13) 0.0300(14) -0.0068(11) -0.0060(11) -0.0066(12)
C211 0.0223(12) 0.0306(14) 0.0347(14) -0.0129(11) -0.0038(10) 0.0005(11)
C200 0.0205(12) 0.0289(13) 0.0251(12) -0.0066(10) -0.0018(9) -0.0037(10)
C201 0.0217(12) 0.0405(16) 0.0282(13) -0.0043(11) 0.0004(10) -0.0006(12)
C202 0.0254(14) 0.055(2) 0.0342(15) -0.0033(14) 0.0027(11) -0.0066(14)
C203 0.0418(19) 0.049(2) 0.051(2) 0.0040(16) 0.0069(16) -0.0171(17)
C114 0.0295(15) 0.059(2) 0.0429(18) -0.0036(16) -0.0001(13) -0.0203(16)
C121 0.0348(16) 0.0462(18) 0.0309(15) -0.0050(13) -0.0029(12) -0.0065(14)
C105 0.0406(17) 0.0341(15) 0.0337(15) -0.0064(12) -0.0098(12) -0.0092(13)
C101 0.051(2) 0.0338(16) 0.0436(18) -0.0151(14) -0.0129(15) 0.0042(15)
C224 0.0341(15) 0.0399(17) 0.0391(16) -0.0202(13) -0.0056(12) 0.0084(13)
C204 0.046(2) 0.0359(18) 0.075(3) 0.0123(18) 0.0041(19) -0.0020(16)
C205 0.0282(15) 0.0337(16) 0.055(2) 0.0004(14) 0.0003(14) 0.0004(13)
C104 0.067(3) 0.0438(19) 0.0424(19) -0.0118(15) -0.0129(17) -0.0218(19)
C102 0.083(3) 0.0352(18) 0.060(2) -0.0216(17) -0.016(2) 0.0131(19)
C103 0.096(4) 0.040(2) 0.054(2) -0.0250(18) -0.015(2) -0.009(2)
C122 0.052(2) 0.061(2) 0.0262(15) 0.0027(15) -0.0043(14) -0.0139(18)
C123 0.058(2) 0.054(2) 0.0348(17) 0.0040(15) -0.0190(16) -0.0108(18)
C125 0.0301(14) 0.0406(16) 0.0318(14) -0.0056(12) -0.0082(11) 0.0004(13)
C124 0.0401(18) 0.0489(19) 0.0376(17) -0.0026(14) -0.0158(14) -0.0016(15)
C111 0.0213(12) 0.0392(15) 0.0266(13) -0.0092(11) -0.0005(10) -0.0029(11)
C112 0.0230(13) 0.0514(18) 0.0252(13) -0.0085(12) 0.0007(10) 0.0003(13)
C113 0.0205(13) 0.067(2) 0.0273(14) -0.0068(14) -0.0027(10) -0.0053(14)
B102 0.0177(12) 0.0285(14) 0.0233(13) -0.0100(11) -0.0020(10) -0.0051(11)
B101 0.0185(12) 0.0314(15) 0.0270(14) -0.0135(12) -0.0007(10) -0.0057(11)
B103 0.0222(14) 0.0319(15) 0.0286(14) -0.0092(12) -0.0025(11) -0.0007(12)
B104 0.0202(13) 0.0433(18) 0.0337(16) -0.0182(14) -0.0053(12) 0.0000(13)
B108 0.0236(14) 0.0415(18) 0.0228(14) -0.0089(12) 0.0014(11) -0.0042(13)
B110 0.0266(15) 0.054(2) 0.0383(18) -0.0290(17) -0.0047(13) -0.0036(15)
B111 0.0294(16) 0.0367(18) 0.0466(19) -0.0262(15) -0.0062(14) 0.0013(14)
B112 0.0264(15) 0.058(2) 0.0330(17) -0.0286(16) 0.0008(13) -0.0005(15)
B105 0.0254(15) 0.0355(17) 0.0392(17) -0.0172(14) -0.0030(13) -0.0098(13)
B106 0.0250(14) 0.0282(15) 0.0331(15) -0.0119(12) -0.0043(12) -0.0037(12)
B107 0.0217(14) 0.0377(17) 0.0337(16) -0.0183(13) -0.0026(12) 0.0017(13)
B109 0.0295(16) 0.054(2) 0.0241(14) -0.0117(14) -0.0051(12) -0.0006(15)
N2 0.088(3) 0.0485(19) 0.0481(19) -0.0166(15) -0.0302(19) 0.0080(19)
C20 0.134(5) 0.074(3) 0.060(3) -0.036(3) -0.042(3) 0.026(3)
C29 0.064(3) 0.063(3) 0.058(2) -0.021(2) -0.017(2) -0.009(2)
C21 0.077(3) 0.085(4) 0.094(4) -0.051(3) -0.038(3) 0.004(3)
C22 0.086(4) 0.085(4) 0.090(4) -0.044(3) -0.022(3) -0.005(3)
C23 0.091(4) 0.086(4) 0.131(5) -0.052(4) -0.014(4) -0.010(3)
C24 0.146(7) 0.077(4) 0.102(5) -0.018(4) 0.021(4) -0.011(4)
C30A 0.065(3) 0.048(3) 0.046(3) -0.003(2) -0.018(3) -0.012(3)
C31A 0.074(4) 0.049(3) 0.056(3) -0.006(2) -0.027(3) -0.010(3)
C31B 0.054(9) 0.097(11) 0.072(13) 0.013(10) -0.013(9) -0.024(8)
C30B 0.078(9) 0.061(9) 0.039(9) 0.000(8) -0.004(9) -0.024(7)
C32 0.080(4) 0.102(5) 0.155(7) -0.021(5) 0.024(4) -0.021(4)

loop_
_atom_type_symbol
_atom_type_description
_atom_type_scat_dispersion_real
_atom_type_scat_dispersion_imag
_atom_type_scat_source
C C 0.0033 0.0016 'International Tables Vol C Tables 4.2.6.8 and 6.1.1.4'
B B 0.0013 0.0007 'International Tables Vol C Tables 4.2.6.8 and 6.1.1.4'
Cl Cl 0.1484 0.1585 'International Tables Vol C Tables 4.2.6.8 and 6.1.1.4'
N N 0.0061 0.0033 'International Tables Vol C Tables 4.2.6.8 and 6.1.1.4'
P P 0.1023 0.0942 'International Tables Vol C Tables 4.2.6.8 and 6.1.1.4'
Ru Ru -1.2594 0.8363 'International Tables Vol C Tables 4.2.6.8 and 6.1.1.4'
H H 0.0000 0.0000 'International Tables Vol C Tables 4.2.6.8 and 6.1.1.4'

loop_
_geom_angle_atom_site_label_1
_geom_angle_atom_site_label_2
_geom_angle_atom_site_label_3
_geom_angle
_geom_angle_site_symmetry_1
_geom_angle_site_symmetry_3
_geom_angle_publ_flag
N1 Ru P2 95.12(7) . . ?
N1 Ru P1 166.93(6) . . ?
P2 Ru P1 97.87(3) . . ?
N1 Ru B102 71.73(9) . . ?
P2 Ru B102 108.95(7) . . ?
P1 Ru B102 102.46(8) . . ?
N1 Ru Cl1 84.99(7) . . ?
P2 Ru Cl1 96.76(2) . . ?
P1 Ru Cl1 94.88(3) . . ?
B102 Ru Cl1 146.35(7) . . ?
N1 Ru B103 68.36(9) . . ?
P2 Ru B103 147.82(8) . . ?
P1 Ru B103 99.47(8) . . ?
B102 Ru B103 40.62(10) . . ?
Cl1 Ru B103 108.48(7) . . ?
C220 P2 C210 102.91(12) . . ?
C220 P2 C200 96.25(12) . . ?
C210 P2 C200 106.48(12) . . ?
C220 P2 Ru 126.15(9) . . ?
C210 P2 Ru 111.49(8) . . ?
C200 P2 Ru 111.32(9) . . ?
C110 P1 C100 101.08(14) . . ?
C110 P1 C120 102.18(13) . . ?
C100 P1 C120 102.30(13) . . ?
C110 P1 Ru 120.76(10) . . ?
C100 P1 Ru 118.29(10) . . ?
C120 P1 Ru 109.67(10) . . ?
B101 N1 Ru 92.17(16) . . ?
B101 N1 H1A 113.3 . . ?
Ru N1 H1A 113.3 . . ?
B101 N1 H1B 113.3 . . ?
Ru N1 H1B 113.3 . . ?
H1A N1 H1B 110.6 . . ?
C225 C220 C221 119.2(2) . . ?
C225 C220 P2 122.7(2) . . ?
C221 C220 P2 117.9(2) . . ?
C222 C221 C220 120.0(3) . . ?
C222 C221 H221 120.0 . . ?
C220 C221 H221 120.0 . . ?
C223 C222 C221 120.7(3) . . ?
C223 C222 H222 119.7 . . ?
C221 C222 H222 119.7 . . ?
C222 C223 C224 119.5(3) . . ?
C222 C223 H223 120.2 . . ?
C224 C223 H223 120.2 . . ?
C220 C225 C224 120.4(3) . . ?
C220 C225 H225 119.8 . . ?
C224 C225 H225 119.8 . . ?
C215 C210 C211 118.7(2) . . ?
C215 C210 P2 121.3(2) . . ?
C211 C210 P2 119.5(2) . . ?
C210 C215 C214 120.8(3) . . ?
C210 C215 H215 119.6 . . ?
C214 C215 H215 119.6 . . ?
C213 C214 C215 119.8(3) . . ?
C213 C214 H214 120.1 . . ?
C215 C214 H214 120.1 . . ?
C212 C213 C214 120.1(3) . . ?
C212 C213 H213 120.0 . . ?
C214 C213 H213 120.0 . . ?
C213 C212 C211 120.4(3) . . ?
C213 C212 H212 119.8 . . ?
C211 C212 H212 119.8 . . ?
C111 C110 C115 117.5(3) . . ?
C111 C110 P1 121.5(2) . . ?
C115 C110 P1 120.9(2) . . ?
C114 C115 C110 120.8(3) . . ?
C114 C115 H11E 119.6 . . ?
C110 C115 H11E 119.6 . . ?
C121 C120 C125 118.4(3) . . ?
C121 C120 P1 122.4(2) . . ?
C125 C120 P1 119.2(2) . . ?
C101 C100 C105 118.0(3) . . ?
C101 C100 P1 121.4(2) . . ?
C105 C100 P1 120.4(2) . . ?
C212 C211 C210 120.2(3) . . ?
C212 C211 H211 119.9 . . ?
C210 C211 H211 119.9 . . ?
C205 C200 C201 118.4(3) . . ?
C205 C200 P2 125.8(2) . . ?
C201 C200 P2 115.7(2) . . ?
C202 C201 C200 120.9(3) . . ?
C202 C201 H201 119.6 . . ?
C200 C201 H201 119.6 . . ?
C203 C202 C201 120.4(3) . . ?
C203 C202 H202 119.8 . . ?
C201 C202 H202 119.8 . . ?
C202 C203 C204 119.2(3) . . ?
C202 C203 H203 120.4 . . ?
C204 C203 H203 120.4 . . ?
C113 C114 C115 120.9(3) . . ?
C113 C114 H11D 119.5 . . ?
C115 C114 H11D 119.5 . . ?
C120 C121 C122 120.2(3) . . ?
C120 C121 H121 119.9 . . ?
C122 C121 H121 119.9 . . ?
C104 C105 C100 120.7(3) . . ?
C104 C105 H10E 119.6 . . ?
C100 C105 H10E 119.6 . . ?
C102 C101 C100 120.8(3) . . ?
C102 C101 H10A 119.6 . . ?
C100 C101 H10A 119.6 . . ?
C223 C224 C225 120.2(3) . . ?
C223 C224 H224 119.9 . . ?
C225 C224 H224 119.9 . . ?
C203 C204 C205 121.1(3) . . ?
C203 C204 H204 119.5 . . ?
C205 C204 H204 119.5 . . ?
C200 C205 C204 120.1(3) . . ?
C200 C205 H205 120.0 . . ?
C204 C205 H205 120.0 . . ?
C103 C104 C105 120.3(4) . . ?
C103 C104 H10D 119.9 . . ?
C105 C104 H10D 119.9 . . ?
C103 C102 C101 120.2(4) . . ?
C103 C102 H10B 119.9 . . ?
C101 C102 H10B 119.9 . . ?
C104 C103 C102 119.9(3) . . ?
C104 C103 H10C 120.0 . . ?
C102 C103 H10C 120.0 . . ?
C123 C122 C121 120.8(3) . . ?
C123 C122 H122 119.6 . . ?
C121 C122 H122 119.6 . . ?
C122 C123 C124 119.7(3) . . ?
C122 C123 H123 120.2 . . ?
C124 C123 H123 120.2 . . ?
C124 C125 C120 120.7(3) . . ?
C124 C125 H125 119.6 . . ?
C120 C125 H125 119.6 . . ?
C123 C124 C125 120.2(3) . . ?
C123 C124 H124 119.9 . . ?
C125 C124 H124 119.9 . . ?
C110 C111 C112 120.8(3) . . ?
C110 C111 H11A 119.6 . . ?
C112 C111 H11A 119.6 . . ?
C113 C112 C111 120.7(3) . . ?
C113 C112 H11B 119.7 . . ?
C111 C112 H11B 119.7 . . ?
C114 C113 C112 119.2(3) . . ?
C114 C113 H11C 120.4 . . ?
C112 C113 H11C 120.4 . . ?
B103 B102 B107 111.4(2) . . ?
B103 B102 B108 61.27(18) . . ?
B107 B102 B108 61.93(19) . . ?
B103 B102 B106 110.2(2) . . ?
B107 B102 B106 61.94(19) . . ?
B108 B102 B106 111.8(2) . . ?
B103 B102 B101 61.22(18) . . ?
B107 B102 B101 110.4(2) . . ?
B108 B102 B101 110.9(2) . . ?
B106 B102 B101 59.71(18) . . ?
B103 B102 Ru 77.90(15) . . ?
B107 B102 Ru 167.33(19) . . ?
B108 B102 Ru 119.08(19) . . ?
B106 B102 Ru 124.22(18) . . ?
B101 B102 Ru 81.46(14) . . ?
B103 B102 H102 120.1 . . ?
B107 B102 H102 119.5 . . ?
B108 B102 H102 119.3 . . ?
B106 B102 H102 120.2 . . ?
B101 B102 H102 120.8 . . ?
Ru B102 H102 48.2 . . ?
N1 B101 B106 120.5(2) . . ?
N1 B101 B104 127.9(2) . . ?
B106 B101 B104 110.1(2) . . ?
N1 B101 B102 107.7(2) . . ?
B106 B101 B102 60.07(18) . . ?
B104 B101 B102 107.4(2) . . ?
N1 B101 B105 136.2(3) . . ?
B106 B101 B105 61.32(18) . . ?
B104 B101 B105 61.01(19) . . ?
B102 B101 B105 108.4(2) . . ?
N1 B101 B103 110.4(2) . . ?
B106 B101 B103 108.1(2) . . ?
B104 B101 B103 60.72(19) . . ?
B102 B101 B103 58.34(17) . . ?
B105 B101 B103 109.3(2) . . ?
B102 B103 B109 108.5(2) . . ?
B102 B103 B108 60.21(17) . . ?
B109 B103 B108 61.03(18) . . ?
B102 B103 B101 60.44(18) . . ?
B109 B103 B101 108.5(2) . . ?
B108 B103 B101 109.5(2) . . ?
B102 B103 B104 107.8(2) . . ?
B109 B103 B104 61.0(2) . . ?
B108 B103 B104 110.0(2) . . ?
B101 B103 B104 59.15(18) . . ?
B102 B103 Ru 61.49(13) . . ?
B109 B103 Ru 167.6(2) . . ?
B108 B103 Ru 106.55(17) . . ?
B101 B103 Ru 73.87(14) . . ?
B104 B103 Ru 127.47(19) . . ?
B102 B103 H103 121.8 . . ?
B109 B103 H103 121.0 . . ?
B108 B103 H103 120.3 . . ?
B101 B103 H103 121.5 . . ?
B104 B103 H103 121.4 . . ?
Ru B103 H103 64.5 . . ?
B101 B104 B110 106.7(2) . . ?
B101 B104 B103 60.12(18) . . ?
B110 B104 B103 106.2(2) . . ?
B101 B104 B105 59.62(18) . . ?
B110 B104 B105 60.0(2) . . ?
B103 B104 B105 107.7(2) . . ?
B101 B104 B109 107.6(2) . . ?
B110 B104 B109 60.2(2) . . ?
B103 B104 B109 58.85(19) . . ?
B105 B104 B109 108.9(2) . . ?
B101 B104 H104 122.2 . . ?
B110 B104 H104 122.6 . . ?
B103 B104 H104 122.7 . . ?
B105 B104 H104 121.3 . . ?
B109 B104 H104 121.6 . . ?
B102 B108 B112 105.4(2) . . ?
B102 B108 B103 58.52(17) . . ?
B112 B108 B103 106.5(2) . . ?
B102 B108 B109 105.7(2) . . ?
B112 B108 B109 60.4(2) . . ?
B103 B108 B109 59.18(18) . . ?
B102 B108 B107 58.77(18) . . ?
B112 B108 B107 60.1(2) . . ?
B103 B108 B107 106.6(2) . . ?
B109 B108 B107 108.6(3) . . ?
B102 B108 H108 124.0 . . ?
B112 B108 H108 122.4 . . ?
B103 B108 H108 123.0 . . ?
B109 B108 H108 121.8 . . ?
B107 B108 H108 121.6 . . ?
B104 B110 B105 60.5(2) . . ?
B104 B110 B111 108.5(2) . . ?
B105 B110 B111 60.6(2) . . ?
B104 B110 B112 108.6(2) . . ?
B105 B110 B112 109.0(2) . . ?
B111 B110 B112 59.8(2) . . ?
B104 B110 B109 60.7(2) . . ?
B105 B110 B109 109.7(2) . . ?
B111 B110 B109 108.4(2) . . ?
B112 B110 B109 60.2(2) . . ?
B104 B110 H110 121.3 . . ?
B105 B110 H110 120.7 . . ?
B111 B110 H110 121.7 . . ?
B112 B110 H110 121.5 . . ?
B109 B110 H110 120.9 . . ?
B112 B111 B106 108.4(2) . . ?
B112 B111 B110 60.1(2) . . ?
B106 B111 B110 107.5(2) . . ?
B112 B111 B107 60.3(2) . . ?
B106 B111 B107 60.85(18) . . ?
B110 B111 B107 108.7(3) . . ?
B112 B111 B105 108.5(3) . . ?
B106 B111 B105 60.24(18) . . ?
B110 B111 B105 59.6(2) . . ?
B107 B111 B105 109.7(2) . . ?
B112 B111 H111 121.5 . . ?
B106 B111 H111 121.7 . . ?
B110 B111 H111 122.1 . . ?
B107 B111 H111 120.6 . . ?
B105 B111 H111 121.2 . . ?
B108 B112 B111 109.0(2) . . ?
B108 B112 B110 108.7(2) . . ?
B111 B112 B110 60.1(2) . . ?
B108 B112 B107 60.83(19) . . ?
B111 B112 B107 60.1(2) . . ?
B110 B112 B107 108.5(3) . . ?
B108 B112 B109 60.5(2) . . ?
B111 B112 B109 108.6(2) . . ?
B110 B112 B109 60.1(2) . . ?
B107 B112 B109 109.2(2) . . ?
B108 B112 H112 120.9 . . ?
B111 B112 H112 121.4 . . ?
B110 B112 H112 121.6 . . ?
B107 B112 H112 121.1 . . ?
B109 B112 H112 121.1 . . ?
B101 B105 B110 106.1(3) . . ?
B101 B105 B104 59.37(18) . . ?
B110 B105 B104 59.5(2) . . ?
B101 B105 B106 59.08(17) . . ?
B110 B105 B106 106.9(2) . . ?
B104 B105 B106 107.0(2) . . ?
B101 B105 B111 105.9(2) . . ?
B110 B105 B111 59.8(2) . . ?
B104 B105 B111 107.1(3) . . ?
B106 B105 B111 59.31(18) . . ?
B101 B105 H105 123.2 . . ?
B110 B105 H105 122.4 . . ?
B104 B105 H105 122.1 . . ?
B106 B105 H105 122.4 . . ?
B111 B105 H105 122.5 . . ?
B101 B106 B102 60.22(17) . . ?
B101 B106 B111 107.2(2) . . ?
B102 B106 B111 105.4(2) . . ?
B101 B106 B105 59.60(18) . . ?
B102 B106 B105 107.2(2) . . ?
B111 B106 B105 60.45(19) . . ?
B101 B106 B107 108.1(2) . . ?
B102 B106 B107 58.63(18) . . ?
B111 B106 B107 59.84(19) . . ?
B105 B106 B107 109.0(2) . . ?
B101 B106 H106 121.7 . . ?
B102 B106 H106 123.3 . . ?
B111 B106 H106 122.7 . . ?
B105 B106 H106 121.3 . . ?
B107 B106 H106 121.5 . . ?
B102 B107 B111 105.6(2) . . ?
B102 B107 B112 104.9(2) . . ?
B111 B107 B112 59.6(2) . . ?
B102 B107 B108 59.30(17) . . ?
B111 B107 B108 107.1(2) . . ?
B112 B107 B108 59.0(2) . . ?
B102 B107 B106 59.43(17) . . ?
B111 B107 B106 59.31(19) . . ?
B112 B107 B106 106.6(2) . . ?
B108 B107 B106 107.7(2) . . ?
B102 B107 H107 123.6 . . ?
B111 B107 H107 122.6 . . ?
B112 B107 H107 123.2 . . ?
B108 B107 H107 121.9 . . ?
B106 B107 H107 122.0 . . ?
B103 B109 B110 106.3(2) . . ?
B103 B109 B112 105.9(2) . . ?
B110 B109 B112 59.7(2) . . ?
B103 B109 B108 59.79(18) . . ?
B110 B109 B108 107.2(3) . . ?
B112 B109 B108 59.07(19) . . ?
B103 B109 B104 60.18(18) . . ?
B110 B109 B104 59.1(2) . . ?
B112 B109 B104 106.9(3) . . ?
B108 B109 B104 108.4(2) . . ?
B103 B109 H109 122.7 . . ?
B110 B109 H109 122.6 . . ?
B112 B109 H109 122.9 . . ?
B108 B109 H109 121.7 . . ?
B104 B109 H109 121.7 . . ?
C21 N2 C29 113.2(4) . . ?
C21 N2 C25A 97.5(4) . . ?
C29 N2 C25A 118.9(4) . . ?
C21 N2 C20 107.1(4) . . ?
C29 N2 C20 108.2(4) . . ?
C25A N2 C20 111.1(4) . . ?
C21 N2 C25B 127.5(5) . . ?
C29 N2 C25B 93.8(4) . . ?
C25A N2 C25B 31.7(4) . . ?
C20 N2 C25B 105.5(5) . . ?
N2 C20 H20A 109.5 . . ?
N2 C20 H20B 109.5 . . ?
H20A C20 H20B 109.5 . . ?
N2 C20 H20C 109.5 . . ?
H20A C20 H20C 109.5 . . ?
H20B C20 H20C 109.5 . . ?
C30B C29 N2 123.7(8) . . ?
C30B C29 C30A 36.2(8) . . ?
N2 C29 C30A 113.8(4) . . ?
C30B C29 H29A 124.6 . . ?
N2 C29 H29A 108.8 . . ?
C30A C29 H29A 108.8 . . ?
C30B C29 H29B 72.8 . . ?
N2 C29 H29B 108.8 . . ?
C30A C29 H29B 108.8 . . ?
H29A C29 H29B 107.7 . . ?
C30B C29 H29C 104.0 . . ?
N2 C29 H29C 106.2 . . ?
C30A C29 H29C 135.4 . . ?
H29A C29 H29C 74.5 . . ?
H29B C29 H29C 36.5 . . ?
C30B C29 H29D 108.8 . . ?
N2 C29 H29D 106.6 . . ?
C30A C29 H29D 80.8 . . ?
H29A C29 H29D 32.9 . . ?
H29B C29 H29D 134.9 . . ?
H29C C29 H29D 106.5 . . ?
N2 C21 C22 115.2(4) . . ?
N2 C21 H21A 108.5 . . ?
C22 C21 H21A 108.5 . . ?
N2 C21 H21B 108.5 . . ?
C22 C21 H21B 108.5 . . ?
H21A C21 H21B 107.5 . . ?
C21 C22 C23 110.9(5) . . ?
C21 C22 H22A 109.5 . . ?
C23 C22 H22A 109.5 . . ?
C21 C22 H22B 109.5 . . ?
C23 C22 H22B 109.5 . . ?
H22A C22 H22B 108.0 . . ?
C24 C23 C22 110.4(5) . . ?
C24 C23 H23A 109.6 . . ?
C22 C23 H23A 109.6 . . ?
C24 C23 H23B 109.6 . . ?
C22 C23 H23B 109.6 . . ?
H23A C23 H23B 108.1 . . ?
C23 C24 H24A 109.5 . . ?
C23 C24 H24B 109.5 . . ?
H24A C24 H24B 109.5 . . ?
C23 C24 H24C 109.5 . . ?
H24A C24 H24C 109.5 . . ?
H24B C24 H24C 109.5 . . ?
Cl2D C2 Cl2B 119.4(6) . . ?
Cl2D C2 Cl2A 112.5(5) . . ?
Cl2B C2 Cl2A 23.5(4) . . ?
Cl2D C2 Cl2C 14.3(3) . . ?
Cl2B C2 Cl2C 114.1(5) . . ?
Cl2A C2 Cl2C 113.4(4) . . ?
Cl2D C2 H2A 96.7 . . ?
Cl2B C2 H2A 126.3 . . ?
Cl2A C2 H2A 108.9 . . ?
Cl2C C2 H2A 108.9 . . ?
Cl2D C2 H2B 121.0 . . ?
Cl2B C2 H2B 87.4 . . ?
Cl2A C2 H2B 108.9 . . ?
Cl2C C2 H2B 108.9 . . ?
H2A C2 H2B 107.7 . . ?
Cl2D C2 H2C 111.2 . . ?
Cl2B C2 H2C 99.3 . . ?
Cl2A C2 H2C 121.3 . . ?
Cl2C C2 H2C 100.5 . . ?
H2A C2 H2C 102.9 . . ?
H2B C2 H2C 12.5 . . ?
Cl2D C2 H2D 103.0 . . ?
Cl2B C2 H2D 114.2 . . ?
Cl2A C2 H2D 96.5 . . ?
Cl2C C2 H2D 116.4 . . ?
H2A C2 H2D 12.4 . . ?
H2B C2 H2D 112.2 . . ?
H2C C2 H2D 109.8 . . ?
C31A C30A C29 110.8(4) . . ?
C31A C30A H30A 109.5 . . ?
C29 C30A H30A 109.5 . . ?
C31A C30A H30B 109.5 . . ?
C29 C30A H30B 109.5 . . ?
H30A C30A H30B 108.1 . . ?
C32 C31A C30A 118.6(6) . . ?
C32 C31A H31A 107.7 . . ?
C30A C31A H31A 107.7 . . ?
C32 C31A H31B 107.7 . . ?
C30A C31A H31B 107.7 . . ?
H31A C31A H31B 107.1 . . ?
C32 C31A H32G 39.4 . . ?
C30A C31A H32G 116.0 . . ?
H31A C31A H32G 134.5 . . ?
H31B C31A H32G 71.8 . . ?
C32 C31B C30B 86.5(10) . . ?
C32 C31B H31C 114.2 . . ?
C30B C31B H31C 114.2 . . ?
C32 C31B H31D 114.2 . . ?
C30B C31B H31D 114.2 . . ?
H31C C31B H31D 111.4 . . ?
C29 C30B C31B 101.2(11) . . ?
C29 C30B H30C 111.5 . . ?
C31B C30B H30C 111.5 . . ?
C29 C30B H30D 111.5 . . ?
C31B C30B H30D 111.5 . . ?
H30C C30B H30D 109.3 . . ?
C31B C32 C31A 51.0(9) . . ?
C31B C32 H32A 107.9 . . ?
C31A C32 H32A 109.5 . . ?
C31B C32 H32B 62.1 . . ?
C31A C32 H32B 109.5 . . ?
H32A C32 H32B 109.5 . . ?
C31B C32 H32C 142.1 . . ?
C31A C32 H32C 109.5 . . ?
H32A C32 H32C 109.5 . . ?
H32B C32 H32C 109.5 . . ?
C31B C32 H32E 107.7 . . ?
C31A C32 H32E 123.2 . . ?
H32A C32 H32E 17.0 . . ?
H32B C32 H32E 94.1 . . ?
H32C C32 H32E 109.8 . . ?
C31B C32 H32F 110.3 . . ?
C31A C32 H32F 127.1 . . ?
H32A C32 H32F 123.3 . . ?
H32B C32 H32F 58.5 . . ?
H32C C32 H32F 51.0 . . ?
H32E C32 H32F 109.5 . . ?
C31B C32 H32G 110.5 . . ?
C31A C32 H32G 59.4 . . ?
H32A C32 H32G 94.1 . . ?
H32B C32 H32G 156.4 . . ?
H32C C32 H32G 61.3 . . ?
H32E C32 H32G 109.5 . . ?
H32F C32 H32G 109.5 . . ?
C26A C25A N2 109.4(7) . . ?
C26A C25A H25A 109.8 . . ?
N2 C25A H25A 109.8 . . ?
C26A C25A H25B 109.8 . . ?
N2 C25A H25B 109.8 . . ?
H25A C25A H25B 108.2 . . ?
C25A C26A C27 102.7(8) . . ?
C25A C26A H26A 111.2 . . ?
C27 C26A H26A 111.2 . . ?
C25A C26A H26B 111.2 . . ?
C27 C26A H26B 111.2 . . ?
H26A C26A H26B 109.1 . . ?
C26B C25B N2 108.1(8) . . ?
C26B C25B H25C 110.1 . . ?
N2 C25B H25C 110.1 . . ?
C26B C25B H25D 110.1 . . ?
N2 C25B H25D 110.1 . . ?
H25C C25B H25D 108.4 . . ?
C25B C26B C27 107.5(10) . . ?
C25B C26B H26C 110.2 . . ?
C27 C26B H26C 110.2 . . ?
C25B C26B H26D 110.2 . . ?
C27 C26B H26D 110.2 . . ?
H26C C26B H26D 108.5 . . ?
C28 C27 C26B 122.9(9) . . ?
C28 C27 C26A 96.4(8) . . ?
C26B C27 C26A 41.2(7) . . ?
C28 C27 H27A 112.5 . . ?
C26B C27 H27A 72.9 . . ?
C26A C27 H27A 112.5 . . ?
C28 C27 H27B 112.5 . . ?
C26B C27 H27B 118.3 . . ?
C26A C27 H27B 112.5 . . ?
H27A C27 H27B 110.0 . . ?
C28 C27 H27C 106.6 . . ?
C26B C27 H27C 105.4 . . ?
C26A C27 H27C 146.5 . . ?
H27A C27 H27C 36.1 . . ?
H27B C27 H27C 81.1 . . ?
C28 C27 H27D 106.9 . . ?
C26B C27 H27D 107.4 . . ?
C26A C27 H27D 88.8 . . ?
H27A C27 H27D 131.9 . . ?
H27B C27 H27D 25.9 . . ?
H27C C27 H27D 106.8 . . ?
C27 C28 H28A 109.5 . . ?
C27 C28 H28B 109.5 . . ?
H28A C28 H28B 109.5 . . ?
C27 C28 H28C 109.5 . . ?
H28A C28 H28C 109.5 . . ?
H28B C28 H28C 109.5 . . ?
C27 C28 H28E 111.5 . . ?
H28A C28 H28E 32.1 . . ?
H28B C28 H28E 131.9 . . ?
H28C C28 H28E 79.2 . . ?
C27 C28 H28F 107.8 . . ?
H28A C28 H28F 80.4 . . ?
H28B C28 H28F 32.3 . . ?
H28C C28 H28F 134.9 . . ?
H28E C28 H28F 109.5 . . ?
C27 C28 H28G 109.1 . . ?
H28A C28 H28G 134.5 . . ?
H28B C28 H28G 79.0 . . ?
H28C C28 H28G 33.3 . . ?
H28E C28 H28G 109.5 . . ?
H28F C28 H28G 109.5 . . ?

loop_
_geom_bond_atom_site_label_1
_geom_bond_atom_site_label_2
_geom_bond_distance
_geom_bond_site_symmetry_2
_geom_bond_publ_flag
Ru N1 2.186(2) . ?
Ru P2 2.2553(7) . ?
Ru P1 2.3161(7) . ?
Ru B102 2.329(3) . ?
Ru Cl1 2.3914(7) . ?
Ru B103 2.591(3) . ?
P2 C220 1.830(3) . ?
P2 C210 1.833(3) . ?
P2 C200 1.839(3) . ?
P1 C110 1.840(3) . ?
P1 C100 1.840(3) . ?
P1 C120 1.849(3) . ?
N1 B101 1.511(4) . ?
N1 H1A 0.9000 . ?
N1 H1B 0.9000 . ?
C220 C225 1.379(4) . ?
C220 C221 1.400(4) . ?
C221 C222 1.384(4) . ?
C221 H221 0.9300 . ?
C222 C223 1.381(5) . ?
C222 H222 0.9300 . ?
C223 C224 1.382(4) . ?
C223 H223 0.9300 . ?
C225 C224 1.393(4) . ?
C225 H225 0.9300 . ?
C210 C215 1.389(4) . ?
C210 C211 1.396(4) . ?
C215 C214 1.394(4) . ?
C215 H215 0.9300 . ?
C214 C213 1.380(5) . ?
C214 H214 0.9300 . ?
C213 C212 1.379(5) . ?
C213 H213 0.9300 . ?
C212 C211 1.389(4) . ?
C212 H212 0.9300 . ?
C110 C111 1.387(4) . ?
C110 C115 1.402(4) . ?
C115 C114 1.386(5) . ?
C115 H11E 0.9300 . ?
C120 C121 1.388(4) . ?
C120 C125 1.400(4) . ?
C100 C101 1.393(4) . ?
C100 C105 1.400(4) . ?
C211 H211 0.9300 . ?
C200 C205 1.383(4) . ?
C200 C201 1.401(4) . ?
C201 C202 1.379(4) . ?
C201 H201 0.9300 . ?
C202 C203 1.375(5) . ?
C202 H202 0.9300 . ?
C203 C204 1.381(5) . ?
C203 H203 0.9300 . ?
C114 C113 1.366(5) . ?
C114 H11D 0.9300 . ?
C121 C122 1.397(5) . ?
C121 H121 0.9300 . ?
C105 C104 1.387(5) . ?
C105 H10E 0.9300 . ?
C101 C102 1.388(5) . ?
C101 H10A 0.9300 . ?
C224 H224 0.9300 . ?
C204 C205 1.387(5) . ?
C204 H204 0.9300 . ?
C205 H205 0.9300 . ?
C104 C103 1.376(6) . ?
C104 H10D 0.9300 . ?
C102 C103 1.381(6) . ?
C102 H10B 0.9300 . ?
C103 H10C 0.9300 . ?
C122 C123 1.374(6) . ?
C122 H122 0.9300 . ?
C123 C124 1.378(5) . ?
C123 H123 0.9300 . ?
C125 C124 1.389(4) . ?
C125 H125 0.9300 . ?
C124 H124 0.9300 . ?
C111 C112 1.394(4) . ?
C111 H11A 0.9300 . ?
C112 C113 1.377(5) . ?
C112 H11B 0.9300 . ?
C113 H11C 0.9300 . ?
B102 B103 1.725(4) . ?
B102 B107 1.746(4) . ?
B102 B108 1.756(4) . ?
B102 B106 1.760(5) . ?
B102 B101 1.763(4) . ?
B102 H102 1.1000 . ?
B101 B106 1.754(4) . ?
B101 B104 1.759(4) . ?
B101 B105 1.763(4) . ?
B101 B103 1.777(5) . ?
B103 B109 1.763(5) . ?
B103 B108 1.774(4) . ?
B103 B104 1.787(5) . ?
B103 H103 1.1000 . ?
B104 B110 1.771(5) . ?
B104 B105 1.788(5) . ?
B104 B109 1.801(5) . ?
B104 H104 1.1000 . ?
B108 B112 1.769(5) . ?
B108 B109 1.796(5) . ?
B108 B107 1.802(5) . ?
B108 H108 1.1000 . ?
B110 B105 1.779(5) . ?
B110 B111 1.783(5) . ?
B110 B112 1.784(5) . ?
B110 B109 1.791(6) . ?
B110 H110 1.1000 . ?
B111 B112 1.777(6) . ?
B111 B106 1.777(5) . ?
B111 B107 1.786(5) . ?
B111 B105 1.797(5) . ?
B111 H111 1.1000 . ?
B112 B107 1.790(5) . ?
B112 B109 1.793(5) . ?
B112 H112 1.1000 . ?
B105 B106 1.794(5) . ?
B105 H105 1.1000 . ?
B106 B107 1.804(5) . ?
B106 H106 1.1000 . ?
B107 H107 1.1000 . ?
B109 H109 1.1000 . ?
N2 C21 1.468(7) . ?
N2 C29 1.499(5) . ?
N2 C25A 1.516(7) . ?
N2 C20 1.525(5) . ?
N2 C25B 1.591(9) . ?
C20 H20A 0.9600 . ?
C20 H20B 0.9600 . ?
C20 H20C 0.9600 . ?
C29 C30B 1.405(15) . ?
C29 C30A 1.577(7) . ?
C29 H29A 0.9700 . ?
C29 H29B 0.9700 . ?
C29 H29C 0.9700 . ?
C29 H29D 0.9700 . ?
C21 C22 1.514(7) . ?
C21 H21A 0.9700 . ?
C21 H21B 0.9700 . ?
C22 C23 1.549(9) . ?
C22 H22A 0.9700 . ?
C22 H22B 0.9700 . ?
C23 C24 1.522(9) . ?
C23 H23A 0.9700 . ?
C23 H23B 0.9700 . ?
C24 H24A 0.9600 . ?
C24 H24B 0.9600 . ?
C24 H24C 0.9600 . ?
Cl2A C2 1.709(7) . ?
Cl2C C2 1.784(7) . ?
Cl2B C2 1.635(9) . ?
Cl2D C2 1.456(8) . ?
C2 H2A 0.9700 . ?
C2 H2B 0.9700 . ?
C2 H2C 0.9483 . ?
C2 H2D 0.9607 . ?
C30A C31A 1.525(7) . ?
C30A H30A 0.9700 . ?
C30A H30B 0.9700 . ?
C31A C32 1.494(8) . ?
C31A H31A 0.9700 . ?
C31A H31B 0.9700 . ?
C31B C32 1.466(9) . ?
C31B C30B 1.515(13) . ?
C31B H31C 0.9700 . ?
C31B H31D 0.9700 . ?
C30B H30C 0.9700 . ?
C30B H30D 0.9700 . ?
C32 H32A 0.9600 . ?
C32 H32B 0.9600 . ?
C32 H32C 0.9600 . ?
C32 H32E 0.9600 . ?
C32 H32F 0.9600 . ?
C32 H32G 0.9600 . ?
C25A C26A 1.483(13) . ?
C25A H25A 0.9700 . ?
C25A H25B 0.9700 . ?
C26A C27 1.624(12) . ?
C26A H26A 0.9700 . ?
C26A H26B 0.9700 . ?
C25B C26B 1.485(14) . ?
C25B H25C 0.9700 . ?
C25B H25D 0.9700 . ?
C26B C27 1.492(13) . ?
C26B H26C 0.9700 . ?
C26B H26D 0.9700 . ?
C27 C28 1.388(10) . ?
C27 H27A 0.9700 . ?
C27 H27B 0.9700 . ?
C27 H27C 0.9700 . ?
C27 H27D 0.9700 . ?
C28 H28A 0.9600 . ?
C28 H28B 0.9600 . ?
C28 H28C 0.9600 . ?
C28 H28E 0.9600 . ?
C28 H28F 0.9600 . ?
C28 H28G 0.9600 . ?
